data_1553021
loop_
_publ_author_name
'Mo, Zhenbo'
'Ouyang, Zhenwu'
'Wang, Lei'
'Fillman, Kathlyn L.'
'Neidig, Michael L.'
'Deng, Liang'

_publ_section_title
;
 Two- and three-coordinate formal iron(i) compounds featuring monodentate
 aminocarbene ligands
;
_journal_issue 9
_journal_name_full 'Org. Chem. Front.'
_journal_page_first 1040
_journal_paper_doi 10.1039/C4QO00175C
_journal_volume 1
_journal_year 2014
_chemical_absolute_configuration ad
_chemical_formula_sum 'C42 H48 Cl Fe N4'
_chemical_formula_weight 700.14
_chemical_properties_physical 'Air-sensitive, Moisture-sensitive, Hygroscopic, Oxygen-sensitive'
_space_group_crystal_system monoclinic
_space_group_IT_number 4
_space_group_name_Hall 'P 2yb'
_space_group_name_H-M_alt 'P 1 21 1'
_atom_sites_solution_hydrogens geom
_audit_creation_method SHELXL-2013
_cell_angle_alpha 90
_cell_angle_beta 100.869(8)
_cell_angle_gamma 90
_cell_formula_units_Z 2
_cell_length_a 10.723(8)
_cell_length_b 13.108(9)
_cell_length_c 13.974(11)
_cell_measurement_reflns_used 3365
_cell_measurement_temperature 140(2)
_cell_measurement_theta_max 23.88
_cell_measurement_theta_min 2.48
_cell_volume 1929(2)
_computing_cell_refinement 'Bruker SAINT'
_computing_data_collection 'Bruker APEX2'
_computing_data_reduction 'Bruker SAINT'
_computing_molecular_graphics 'Bruker SHELXTL'
_computing_publication_material 'Bruker SHELXTL'
_computing_structure_refinement 'SHELXL-2013 (Sheldrick, 2013)'
_computing_structure_solution 'SHELXS-97 (Sheldrick, 2008)'
_diffrn_ambient_temperature 140(2)
_diffrn_measured_fraction_theta_full 0.998
_diffrn_measured_fraction_theta_max 0.964
_diffrn_measurement_device_type 'Bruker APEX-II CCD'
_diffrn_measurement_method '\f and \w scans'
_diffrn_radiation_type MoK\a
_diffrn_radiation_wavelength 0.71073
_diffrn_reflns_av_unetI/netI 0.0847
_diffrn_reflns_Laue_measured_fraction_full 0.998
_diffrn_reflns_Laue_measured_fraction_max 0.964
_diffrn_reflns_limit_h_max 13
_diffrn_reflns_limit_h_min -13
_diffrn_reflns_limit_k_max 17
_diffrn_reflns_limit_k_min 0
_diffrn_reflns_limit_l_max 18
_diffrn_reflns_limit_l_min 0
_diffrn_reflns_number 4576
_diffrn_reflns_point_group_measured_fraction_full 0.522
_diffrn_reflns_point_group_measured_fraction_max 0.503
_diffrn_reflns_theta_full 25.242
_diffrn_reflns_theta_max 27.802
_diffrn_reflns_theta_min 1.484
_exptl_absorpt_coefficient_mu 0.493
_exptl_absorpt_correction_T_max 0.7533
_exptl_absorpt_correction_T_min 0.6091
_exptl_absorpt_correction_type multi-scan
_exptl_absorpt_process_details sadabs
_exptl_crystal_colour brown
_exptl_crystal_density_diffrn 1.205
_exptl_crystal_description block
_exptl_crystal_F_000 742
_exptl_crystal_recrystallization_method 'Re-crystallisation from solvent: toluene and hexane'
_exptl_crystal_size_max 0.250
_exptl_crystal_size_mid 0.200
_exptl_crystal_size_min 0.180
_refine_diff_density_max 0.841
_refine_diff_density_min -0.810
_refine_diff_density_rms 0.112
_refine_ls_abs_structure_details
; 
No quotients, so Flack parameter determined by classical intensity fit 
;
_refine_ls_abs_structure_Flack 0.13(3)
_refine_ls_extinction_method none
_refine_ls_goodness_of_fit_ref 1.115
_refine_ls_hydrogen_treatment constr
_refine_ls_matrix_type full
_refine_ls_number_parameters 446
_refine_ls_number_reflns 4576
_refine_ls_number_restraints 1
_refine_ls_restrained_S_all 1.115
_refine_ls_R_factor_all 0.0895
_refine_ls_R_factor_gt 0.0614
_refine_ls_shift/su_max 0.049
_refine_ls_shift/su_mean 0.006
_refine_ls_structure_factor_coef Fsqd
_refine_ls_weighting_details 'w=1/[\s^2^(Fo^2^)+(0.1044P)^2^] where P=(Fo^2^+2Fc^2^)/3'
_refine_ls_weighting_scheme calc
_refine_ls_wR_factor_gt 0.1540
_refine_ls_wR_factor_ref 0.1777
_reflns_Friedel_coverage 0.000
_reflns_Friedel_fraction_full 0.000
_reflns_Friedel_fraction_max 0.000
_reflns_number_gt 3629
_reflns_number_total 4576
_reflns_threshold_expression 'I > 2\s(I)'
_cod_data_source_file c4qo00175c2.cif
_cod_data_source_block 1
_cod_original_sg_symbol_H-M 'P 21'
_cod_database_code 1553021
_shelx_space_group_comment
; 
The symmetry employed for this shelxl refinement is uniquely defined 
by the following loop, which should always be used as a source of 
symmetry information in preference to the above space-group names. 
They are only intended as comments. 
;
_shelx_estimated_absorpt_t_min 0.887
_shelx_estimated_absorpt_t_max 0.916
_shelxl_version_number 2013-4

loop_
_space_group_symop_operation_xyz
'x, y, z'
'-x, y+1/2, -z'

loop_
_atom_site_label
_atom_site_type_symbol
_atom_site_fract_x
_atom_site_fract_y
_atom_site_fract_z
_atom_site_U_iso_or_equiv
_atom_site_adp_type
_atom_site_occupancy
_atom_site_site_symmetry_order
_atom_site_calc_flag
_atom_site_refinement_flags_posn
_atom_site_refinement_flags_adp
Fe1 Fe 0.16492(11) 0.23789(13) 0.18181(7) 0.0191(2) Uani 1 1 d . .
Cl1 Cl 0.12484(19) 0.2477(3) 0.01753(13) 0.0356(5) Uani 1 1 d . .
N1 N 0.4482(8) 0.1936(6) 0.2516(6) 0.0232(19) Uani 1 1 d . .
N2 N 0.3361(7) 0.0620(6) 0.2733(7) 0.0259(19) Uani 1 1 d . .
N3 N 0.0376(7) 0.4086(6) 0.2816(7) 0.0209(18) Uani 1 1 d . .
N4 N -0.0807(7) 0.2747(5) 0.2544(6) 0.0242(18) Uani 1 1 d . .
C1 C 0.0411(9) 0.3075(7) 0.2503(7) 0.0184(19) Uani 1 1 d . .
C2 C 0.3225(7) 0.1611(7) 0.2473(7) 0.0187(19) Uani 1 1 d . .
C3 C 0.5310(9) 0.1164(8) 0.2808(8) 0.031(3) Uani 1 1 d . .
H3 H 0.6208 0.1220 0.2906 0.038 Uiso 1 1 calc R U
C4 C 0.4693(9) 0.0339(8) 0.2933(8) 0.035(2) Uani 1 1 d . .
H4 H 0.5042 -0.0315 0.3117 0.042 Uiso 1 1 calc R U
C5 C 0.4836(10) 0.2960(7) 0.2282(7) 0.021(2) Uani 1 1 d . .
C6 C 0.4986(7) 0.3165(7) 0.1340(7) 0.0219(19) Uani 1 1 d . .
C7 C 0.5384(9) 0.4144(8) 0.1166(8) 0.032(2) Uani 1 1 d . .
H7 H 0.5481 0.4313 0.0523 0.038 Uiso 1 1 calc R U
C8 C 0.5643(9) 0.4872(8) 0.1867(8) 0.029(2) Uani 1 1 d . .
C9 C 0.5486(8) 0.4632(8) 0.2811(7) 0.026(2) Uani 1 1 d . .
H9 H 0.5644 0.5140 0.3304 0.031 Uiso 1 1 calc R U
C10 C 0.5109(10) 0.3675(8) 0.3040(8) 0.029(3) Uani 1 1 d . .
C11 C 0.5028(11) 0.3370(7) 0.4064(6) 0.031(2) Uani 1 1 d . .
H11A H 0.5206 0.3964 0.4495 0.046 Uiso 1 1 calc R U
H11B H 0.5651 0.2833 0.4286 0.046 Uiso 1 1 calc R U
H11C H 0.4173 0.3114 0.4079 0.046 Uiso 1 1 calc R U
C12 C 0.6089(13) 0.5927(10) 0.1672(10) 0.051(3) Uani 1 1 d . .
H12A H 0.6915 0.5883 0.1471 0.077 Uiso 1 1 calc R U
H12B H 0.6171 0.6338 0.2266 0.077 Uiso 1 1 calc R U
H12C H 0.5471 0.6246 0.1152 0.077 Uiso 1 1 calc R U
C13 C 0.4723(7) 0.2360(11) 0.0548(6) 0.036(2) Uani 1 1 d . .
H13A H 0.5175 0.1730 0.0778 0.054 Uiso 1 1 calc R U
H13B H 0.5014 0.2605 -0.0035 0.054 Uiso 1 1 calc R U
H13C H 0.3808 0.2223 0.0388 0.054 Uiso 1 1 calc R U
C14 C 0.2398(8) -0.0084(7) 0.2858(7) 0.0193(19) Uani 1 1 d . .
C15 C 0.2173(9) -0.0250(8) 0.3787(9) 0.025(2) Uani 1 1 d . .
C16 C 0.1356(10) -0.1034(8) 0.3916(10) 0.038(3) Uani 1 1 d . .
H16 H 0.1202 -0.1167 0.4552 0.046 Uiso 1 1 calc R U
C17 C 0.0746(8) -0.1643(7) 0.3133(8) 0.028(2) Uani 1 1 d . .
C18 C 0.0953(9) -0.1421(8) 0.2221(8) 0.031(2) Uani 1 1 d . .
H18 H 0.0512 -0.1799 0.1682 0.038 Uiso 1 1 calc R U
C19 C 0.1803(10) -0.0648(8) 0.2054(9) 0.028(3) Uani 1 1 d . .
C20 C 0.2031(11) -0.0458(8) 0.1043(8) 0.044(3) Uani 1 1 d . .
H20A H 0.2176 0.0272 0.0959 0.066 Uiso 1 1 calc R U
H20B H 0.1287 -0.0678 0.0568 0.066 Uiso 1 1 calc R U
H20C H 0.2778 -0.0843 0.0942 0.066 Uiso 1 1 calc R U
C21 C -0.0082(9) -0.2538(10) 0.3309(8) 0.041(2) Uani 1 1 d . .
H21A H -0.0666 -0.2708 0.2703 0.061 Uiso 1 1 calc R U
H21B H -0.0570 -0.2354 0.3810 0.061 Uiso 1 1 calc R U
H21C H 0.0456 -0.3129 0.3528 0.061 Uiso 1 1 calc R U
C22 C 0.2795(11) 0.0443(10) 0.4601(8) 0.041(3) Uani 1 1 d . .
H22A H 0.2387 0.0353 0.5167 0.061 Uiso 1 1 calc R U
H22B H 0.2704 0.1154 0.4382 0.061 Uiso 1 1 calc R U
H22C H 0.3699 0.0273 0.4783 0.061 Uiso 1 1 calc R U
C23 C -0.0789(9) 0.4335(8) 0.3029(7) 0.029(2) Uani 1 1 d . .
H23 H -0.1026 0.4980 0.3250 0.035 Uiso 1 1 calc R U
C24 C -0.1531(9) 0.3500(8) 0.2870(8) 0.030(3) Uani 1 1 d . .
H24 H -0.2383 0.3440 0.2962 0.036 Uiso 1 1 calc R U
C25 C 0.1395(9) 0.4791(7) 0.2925(8) 0.025(2) Uani 1 1 d . .
C26 C 0.1524(9) 0.5420(8) 0.2135(8) 0.024(2) Uani 1 1 d . .
C27 C 0.2472(9) 0.6182(7) 0.2308(8) 0.026(2) Uani 1 1 d . .
H27 H 0.2620 0.6594 0.1782 0.031 Uiso 1 1 calc R U
C28 C 0.3199(8) 0.6344(8) 0.3239(8) 0.028(2) Uani 1 1 d . .
C29 C 0.3097(8) 0.5711(8) 0.3980(7) 0.025(2) Uani 1 1 d . .
H29 H 0.3639 0.5807 0.4595 0.030 Uiso 1 1 calc R U
C30 C 0.2208(9) 0.4913(8) 0.3864(8) 0.024(2) Uani 1 1 d . .
C31 C 0.2050(12) 0.4218(9) 0.4672(8) 0.039(3) Uani 1 1 d . .
H31A H 0.2702 0.4369 0.5247 0.059 Uiso 1 1 calc R U
H31B H 0.2137 0.3510 0.4472 0.059 Uiso 1 1 calc R U
H31C H 0.1207 0.4318 0.4831 0.059 Uiso 1 1 calc R U
C32 C 0.4105(9) 0.7242(9) 0.3388(9) 0.044(3) Uani 1 1 d . .
H32A H 0.3915 0.7674 0.3914 0.066 Uiso 1 1 calc R U
H32B H 0.4005 0.7641 0.2785 0.066 Uiso 1 1 calc R U
H32C H 0.4980 0.6993 0.3560 0.066 Uiso 1 1 calc R U
C33 C 0.0630(11) 0.5263(9) 0.1139(8) 0.043(3) Uani 1 1 d . .
H33A H 0.0756 0.4577 0.0894 0.065 Uiso 1 1 calc R U
H33B H 0.0821 0.5772 0.0674 0.065 Uiso 1 1 calc R U
H33C H -0.0254 0.5339 0.1218 0.065 Uiso 1 1 calc R U
C34 C -0.1287(8) 0.1743(8) 0.2292(7) 0.021(2) Uani 1 1 d . .
C35 C -0.1158(8) 0.1024(7) 0.3045(8) 0.020(2) Uani 1 1 d . .
C36 C -0.1679(8) 0.0052(8) 0.2803(7) 0.023(2) Uani 1 1 d . .
H36 H -0.1602 -0.0449 0.3301 0.027 Uiso 1 1 calc R U
C37 C -0.2293(8) -0.0210(8) 0.1881(8) 0.024(2) Uani 1 1 d . .
C38 C -0.2394(8) 0.0546(8) 0.1141(7) 0.028(2) Uani 1 1 d . .
H38 H -0.2814 0.0382 0.0499 0.033 Uiso 1 1 calc R U
C39 C -0.1895(8) 0.1522(8) 0.1332(7) 0.026(2) Uani 1 1 d . .
C40 C -0.2026(7) 0.2324(9) 0.0566(6) 0.0272(19) Uani 1 1 d . .
H40A H -0.1210 0.2418 0.0358 0.041 Uiso 1 1 calc R U
H40B H -0.2284 0.2967 0.0829 0.041 Uiso 1 1 calc R U
H40C H -0.2670 0.2114 0.0006 0.041 Uiso 1 1 calc R U
C41 C -0.2894(11) -0.1245(8) 0.1640(10) 0.042(3) Uani 1 1 d . .
H41A H -0.2391 -0.1632 0.1247 0.063 Uiso 1 1 calc R U
H41B H -0.3760 -0.1157 0.1272 0.063 Uiso 1 1 calc R U
H41C H -0.2919 -0.1616 0.2245 0.063 Uiso 1 1 calc R U
C42 C -0.0534(11) 0.1291(8) 0.4079(7) 0.034(2) Uani 1 1 d . .
H42A H 0.0285 0.1622 0.4075 0.051 Uiso 1 1 calc R U
H42B H -0.0397 0.0667 0.4471 0.051 Uiso 1 1 calc R U
H42C H -0.1084 0.1756 0.4359 0.051 Uiso 1 1 calc R U

loop_
_atom_site_aniso_label
_atom_site_aniso_U_11
_atom_site_aniso_U_22
_atom_site_aniso_U_33
_atom_site_aniso_U_23
_atom_site_aniso_U_13
_atom_site_aniso_U_12
Fe1 0.0149(4) 0.0194(4) 0.0233(4) -0.0001(8) 0.0041(5) 0.0025(5)
Cl1 0.0228(8) 0.0594(16) 0.0243(8) 0.0042(14) 0.0037(8) 0.0033(13)
N1 0.026(4) 0.020(4) 0.024(4) 0.000(3) 0.006(4) -0.002(4)
N2 0.020(4) 0.026(5) 0.033(5) 0.002(4) 0.009(3) 0.007(3)
N3 0.020(3) 0.011(4) 0.035(5) 0.001(3) 0.012(3) 0.001(3)
N4 0.021(3) 0.021(4) 0.036(5) 0.007(3) 0.018(3) 0.004(3)
C1 0.026(4) 0.009(4) 0.019(5) -0.004(4) -0.001(4) -0.002(4)
C2 0.007(3) 0.029(5) 0.018(5) -0.004(4) -0.003(3) 0.003(3)
C3 0.014(4) 0.034(6) 0.045(7) 0.002(5) 0.000(4) 0.006(4)
C4 0.023(4) 0.026(5) 0.051(7) 0.003(5) -0.001(5) 0.014(5)
C5 0.028(5) 0.016(4) 0.015(5) -0.003(4) -0.006(4) 0.010(4)
C6 0.012(3) 0.023(4) 0.028(5) -0.001(4) -0.001(3) 0.002(3)
C7 0.025(4) 0.042(6) 0.028(5) 0.009(5) 0.000(4) 0.011(4)
C8 0.029(5) 0.024(5) 0.035(6) 0.005(4) 0.006(4) 0.003(4)
C9 0.017(4) 0.034(5) 0.026(5) 0.006(5) 0.006(4) -0.001(4)
C10 0.034(5) 0.025(5) 0.026(6) 0.002(5) 0.001(4) 0.013(4)
C11 0.044(5) 0.028(5) 0.023(5) 0.006(4) 0.013(5) 0.009(5)
C12 0.062(8) 0.045(7) 0.045(8) 0.008(6) 0.008(6) -0.004(6)
C13 0.024(4) 0.052(6) 0.031(5) -0.001(6) 0.002(3) 0.012(6)
C14 0.015(4) 0.015(4) 0.027(5) 0.002(4) 0.002(4) 0.003(3)
C15 0.021(5) 0.020(5) 0.031(6) -0.005(4) -0.001(4) -0.002(4)
C16 0.034(5) 0.036(6) 0.049(7) 0.016(6) 0.017(5) 0.014(5)
C17 0.020(4) 0.015(4) 0.045(7) 0.003(4) -0.004(4) 0.002(3)
C18 0.030(5) 0.023(5) 0.038(6) -0.009(4) -0.002(4) 0.003(4)
C19 0.032(5) 0.017(5) 0.036(6) 0.000(4) 0.009(5) 0.009(4)
C20 0.065(7) 0.032(6) 0.039(6) -0.014(5) 0.021(6) -0.005(5)
C21 0.038(5) 0.029(5) 0.053(6) 0.008(7) 0.002(5) -0.007(7)
C22 0.041(5) 0.055(8) 0.023(6) -0.003(5) -0.005(5) 0.003(6)
C23 0.033(5) 0.032(5) 0.028(5) -0.003(4) 0.015(4) 0.007(5)
C24 0.020(5) 0.025(5) 0.051(7) 0.000(5) 0.022(5) 0.003(4)
C25 0.026(5) 0.018(5) 0.031(6) 0.001(4) 0.005(4) 0.001(4)
C26 0.018(4) 0.026(5) 0.026(6) 0.000(5) 0.001(4) 0.000(4)
C27 0.026(4) 0.022(5) 0.030(5) 0.001(4) 0.010(4) -0.001(4)
C28 0.018(4) 0.028(5) 0.038(6) -0.009(5) 0.003(4) 0.003(4)
C29 0.024(4) 0.038(6) 0.016(5) -0.008(4) 0.008(4) 0.001(4)
C30 0.035(5) 0.024(5) 0.017(5) -0.005(4) 0.014(4) 0.003(4)
C31 0.051(6) 0.041(6) 0.026(6) 0.009(5) 0.009(5) 0.006(5)
C32 0.031(5) 0.031(7) 0.068(8) -0.006(6) 0.005(5) 0.001(5)
C33 0.054(6) 0.038(6) 0.034(6) 0.007(5) -0.002(5) -0.007(5)
C34 0.012(4) 0.027(5) 0.026(5) -0.005(4) 0.011(4) -0.005(4)
C35 0.013(4) 0.022(5) 0.028(6) -0.007(4) 0.010(4) 0.001(4)
C36 0.021(4) 0.022(5) 0.026(5) 0.007(4) 0.005(4) 0.003(4)
C37 0.016(4) 0.024(5) 0.035(6) -0.006(4) 0.008(4) 0.004(3)
C38 0.016(4) 0.037(5) 0.029(5) -0.009(5) 0.004(4) 0.000(4)
C39 0.014(4) 0.046(6) 0.019(5) 0.008(4) 0.007(3) 0.009(4)
C40 0.018(3) 0.035(5) 0.029(4) 0.010(5) 0.007(3) -0.001(4)
C41 0.045(6) 0.022(5) 0.054(8) -0.014(5) -0.004(6) 0.004(5)
C42 0.039(5) 0.029(5) 0.035(6) -0.001(5) 0.009(5) -0.003(5)

loop_
_atom_type_symbol
_atom_type_description
_atom_type_scat_dispersion_real
_atom_type_scat_dispersion_imag
_atom_type_scat_source
C C 0.0033 0.0016 'International Tables Vol C Tables 4.2.6.8 and 6.1.1.4'
H H 0.0000 0.0000 'International Tables Vol C Tables 4.2.6.8 and 6.1.1.4'
N N 0.0061 0.0033 'International Tables Vol C Tables 4.2.6.8 and 6.1.1.4'
Cl Cl 0.1484 0.1585 'International Tables Vol C Tables 4.2.6.8 and 6.1.1.4'
Fe Fe 0.3463 0.8444 'International Tables Vol C Tables 4.2.6.8 and 6.1.1.4'

loop_
_geom_angle_atom_site_label_1
_geom_angle_atom_site_label_2
_geom_angle_atom_site_label_3
_geom_angle
C1 Fe1 C2 125.6(3)
C1 Fe1 Cl1 116.4(3)
C2 Fe1 Cl1 118.0(3)
C3 N1 C2 110.8(8)
C3 N1 C5 125.0(8)
C2 N1 C5 124.2(8)
C2 N2 C14 127.9(7)
C2 N2 C4 110.5(8)
C14 N2 C4 121.6(8)
C23 N3 C1 111.8(8)
C23 N3 C25 122.3(8)
C1 N3 C25 125.9(8)
C24 N4 C1 112.5(8)
C24 N4 C34 122.5(7)
C1 N4 C34 125.0(7)
N4 C1 N3 101.6(7)
N4 C1 Fe1 126.4(7)
N3 C1 Fe1 130.0(7)
N2 C2 N1 103.0(7)
N2 C2 Fe1 129.6(7)
N1 C2 Fe1 125.4(7)
C4 C3 N1 110.0(8)
C4 C3 H3 125.0
N1 C3 H3 125.0
C3 C4 N2 105.7(9)
C3 C4 H4 127.2
N2 C4 H4 127.2
C6 C5 C10 123.0(9)
C6 C5 N1 118.6(9)
C10 C5 N1 118.3(9)
C5 C6 C7 116.2(9)
C5 C6 C13 121.4(9)
C7 C6 C13 122.4(9)
C8 C7 C6 123.4(10)
C8 C7 H7 118.3
C6 C7 H7 118.3
C7 C8 C9 118.6(10)
C7 C8 C12 122.9(10)
C9 C8 C12 118.5(10)
C10 C9 C8 121.2(10)
C10 C9 H9 119.4
C8 C9 H9 119.4
C9 C10 C5 117.5(10)
C9 C10 C11 122.4(10)
C5 C10 C11 120.0(10)
C10 C11 H11A 109.5
C10 C11 H11B 109.5
H11A C11 H11B 109.5
C10 C11 H11C 109.5
H11A C11 H11C 109.5
H11B C11 H11C 109.5
C8 C12 H12A 109.5
C8 C12 H12B 109.5
H12A C12 H12B 109.5
C8 C12 H12C 109.5
H12A C12 H12C 109.5
H12B C12 H12C 109.5
C6 C13 H13A 109.5
C6 C13 H13B 109.5
H13A C13 H13B 109.5
C6 C13 H13C 109.5
H13A C13 H13C 109.5
H13B C13 H13C 109.5
C15 C14 C19 122.6(9)
C15 C14 N2 118.5(9)
C19 C14 N2 118.6(9)
C14 C15 C16 117.8(10)
C14 C15 C22 118.8(9)
C16 C15 C22 123.3(11)
C15 C16 C17 122.1(11)
C15 C16 H16 119.0
C17 C16 H16 119.0
C18 C17 C16 118.0(9)
C18 C17 C21 121.3(9)
C16 C17 C21 120.7(10)
C17 C18 C19 122.1(10)
C17 C18 H18 119.0
C19 C18 H18 119.0
C14 C19 C18 117.3(10)
C14 C19 C20 122.7(9)
C18 C19 C20 120.0(10)
C19 C20 H20A 109.5
C19 C20 H20B 109.5
H20A C20 H20B 109.5
C19 C20 H20C 109.5
H20A C20 H20C 109.5
H20B C20 H20C 109.5
C17 C21 H21A 109.5
C17 C21 H21B 109.5
H21A C21 H21B 109.5
C17 C21 H21C 109.5
H21A C21 H21C 109.5
H21B C21 H21C 109.5
C15 C22 H22A 109.5
C15 C22 H22B 109.5
H22A C22 H22B 109.5
C15 C22 H22C 109.5
H22A C22 H22C 109.5
H22B C22 H22C 109.5
C24 C23 N3 107.6(9)
C24 C23 H23 126.2
N3 C23 H23 126.2
C23 C24 N4 106.5(7)
C23 C24 H24 126.7
N4 C24 H24 126.7
C26 C25 N3 119.1(9)
C26 C25 C30 121.1(9)
N3 C25 C30 119.5(9)
C25 C26 C27 117.0(9)
C25 C26 C33 119.5(9)
C27 C26 C33 123.5(10)
C28 C27 C26 121.5(10)
C28 C27 H27 119.2
C26 C27 H27 119.2
C29 C28 C27 120.6(9)
C29 C28 C32 121.1(10)
C27 C28 C32 118.3(10)
C28 C29 C30 121.4(9)
C28 C29 H29 119.3
C30 C29 H29 119.3
C29 C30 C25 118.0(9)
C29 C30 C31 122.8(10)
C25 C30 C31 119.2(9)
C30 C31 H31A 109.5
C30 C31 H31B 109.5
H31A C31 H31B 109.5
C30 C31 H31C 109.5
H31A C31 H31C 109.5
H31B C31 H31C 109.5
C28 C32 H32A 109.5
C28 C32 H32B 109.5
H32A C32 H32B 109.5
C28 C32 H32C 109.5
H32A C32 H32C 109.5
H32B C32 H32C 109.5
C26 C33 H33A 109.5
C26 C33 H33B 109.5
H33A C33 H33B 109.5
C26 C33 H33C 109.5
H33A C33 H33C 109.5
H33B C33 H33C 109.5
C35 C34 C39 122.7(9)
C35 C34 N4 117.0(9)
C39 C34 N4 120.2(9)
C34 C35 C36 116.8(9)
C34 C35 C42 121.6(9)
C36 C35 C42 121.5(10)
C37 C36 C35 123.3(9)
C37 C36 H36 118.3
C35 C36 H36 118.3
C36 C37 C38 117.7(9)
C36 C37 C41 122.7(10)
C38 C37 C41 119.5(9)
C39 C38 C37 121.9(9)
C39 C38 H38 119.1
C37 C38 H38 119.1
C38 C39 C34 117.6(9)
C38 C39 C40 122.0(9)
C34 C39 C40 120.3(9)
C39 C40 H40A 109.5
C39 C40 H40B 109.5
H40A C40 H40B 109.5
C39 C40 H40C 109.5
H40A C40 H40C 109.5
H40B C40 H40C 109.5
C37 C41 H41A 109.5
C37 C41 H41B 109.5
H41A C41 H41B 109.5
C37 C41 H41C 109.5
H41A C41 H41C 109.5
H41B C41 H41C 109.5
C35 C42 H42A 109.5
C35 C42 H42B 109.5
H42A C42 H42B 109.5
C35 C42 H42C 109.5
H42A C42 H42C 109.5
H42B C42 H42C 109.5

loop_
_geom_bond_atom_site_label_1
_geom_bond_atom_site_label_2
_geom_bond_distance
Fe1 C1 1.998(9)
Fe1 C2 2.030(8)
Fe1 Cl1 2.258(3)
N1 C3 1.357(13)
N1 C2 1.404(11)
N1 C5 1.449(11)
N2 C2 1.349(13)
N2 C14 1.421(11)
N2 C4 1.451(12)
N3 C23 1.377(12)
N3 C1 1.399(11)
N3 C25 1.417(12)
N4 C24 1.386(11)
N4 C1 1.386(11)
N4 C34 1.432(12)
C3 C4 1.297(14)
C3 H3 0.9500
C4 H4 0.9500
C5 C6 1.382(13)
C5 C10 1.404(14)
C6 C7 1.388(14)
C6 C13 1.517(15)
C7 C8 1.358(15)
C7 H7 0.9500
C8 C9 1.397(14)
C8 C12 1.505(15)
C9 C10 1.375(14)
C9 H9 0.9500
C10 C11 1.504(13)
C11 H11A 0.9800
C11 H11B 0.9800
C11 H11C 0.9800
C12 H12A 0.9800
C12 H12B 0.9800
C12 H12C 0.9800
C13 H13A 0.9800
C13 H13B 0.9800
C13 H13C 0.9800
C14 C15 1.382(14)
C14 C19 1.394(15)
C15 C16 1.384(14)
C15 C22 1.510(15)
C16 C17 1.412(16)
C16 H16 0.9500
C17 C18 1.366(15)
C17 C21 1.519(14)
C18 C19 1.411(14)
C18 H18 0.9500
C19 C20 1.500(15)
C20 H20A 0.9800
C20 H20B 0.9800
C20 H20C 0.9800
C21 H21A 0.9800
C21 H21B 0.9800
C21 H21C 0.9800
C22 H22A 0.9800
C22 H22B 0.9800
C22 H22C 0.9800
C23 C24 1.347(14)
C23 H23 0.9500
C24 H24 0.9500
C25 C26 1.407(14)
C25 C30 1.441(15)
C26 C27 1.413(13)
C26 C33 1.548(15)
C27 C28 1.401(14)
C27 H27 0.9500
C28 C29 1.347(14)
C28 C32 1.516(14)
C29 C30 1.404(14)
C29 H29 0.9500
C30 C31 1.485(15)
C31 H31A 0.9800
C31 H31B 0.9800
C31 H31C 0.9800
C32 H32A 0.9800
C32 H32B 0.9800
C32 H32C 0.9800
C33 H33A 0.9800
C33 H33B 0.9800
C33 H33C 0.9800
C34 C35 1.400(14)
C34 C39 1.407(14)
C35 C36 1.406(13)
C35 C42 1.515(14)
C36 C37 1.375(14)
C36 H36 0.9500
C37 C38 1.421(14)
C37 C41 1.513(14)
C38 C39 1.393(14)
C38 H38 0.9500
C39 C40 1.487(13)
C40 H40A 0.9800
C40 H40B 0.9800
C40 H40C 0.9800
C41 H41A 0.9800
C41 H41B 0.9800
C41 H41C 0.9800
C42 H42A 0.9800
C42 H42B 0.9800
C42 H42C 0.9800

loop_
_geom_torsion_atom_site_label_1
_geom_torsion_atom_site_label_2
_geom_torsion_atom_site_label_3
_geom_torsion_atom_site_label_4
_geom_torsion
C24 N4 C1 N3 -0.7(11)
C34 N4 C1 N3 180.0(9)
C24 N4 C1 Fe1 -165.7(8)
C34 N4 C1 Fe1 15.0(14)
C23 N3 C1 N4 0.1(11)
C25 N3 C1 N4 179.3(10)
C23 N3 C1 Fe1 164.4(8)
C25 N3 C1 Fe1 -16.5(15)
C14 N2 C2 N1 177.0(10)
C4 N2 C2 N1 -0.1(11)
C14 N2 C2 Fe1 -18.5(15)
C4 N2 C2 Fe1 164.5(7)
C3 N1 C2 N2 -1.1(11)
C5 N1 C2 N2 179.1(9)
C3 N1 C2 Fe1 -166.5(7)
C5 N1 C2 Fe1 13.7(13)
C2 N1 C3 C4 2.0(13)
C5 N1 C3 C4 -178.2(10)
N1 C3 C4 N2 -2.0(13)
C2 N2 C4 C3 1.3(12)
C14 N2 C4 C3 -176.0(10)
C3 N1 C5 C6 87.6(14)
C2 N1 C5 C6 -92.6(10)
C3 N1 C5 C10 -87.4(11)
C2 N1 C5 C10 92.4(13)
C10 C5 C6 C7 -2.3(14)
N1 C5 C6 C7 -177.0(8)
C10 C5 C6 C13 177.9(9)
N1 C5 C6 C13 3.2(13)
C5 C6 C7 C8 1.2(13)
C13 C6 C7 C8 -179.0(9)
C6 C7 C8 C9 -0.8(14)
C6 C7 C8 C12 179.3(10)
C7 C8 C9 C10 1.6(15)
C12 C8 C9 C10 -178.5(10)
C8 C9 C10 C5 -2.5(15)
C8 C9 C10 C11 175.2(9)
C6 C5 C10 C9 3.0(16)
N1 C5 C10 C9 177.8(9)
C6 C5 C10 C11 -174.9(9)
N1 C5 C10 C11 -0.1(15)
C2 N2 C14 C15 -96.8(12)
C4 N2 C14 C15 80.0(12)
C2 N2 C14 C19 89.1(12)
C4 N2 C14 C19 -94.1(12)
C19 C14 C15 C16 2.4(14)
N2 C14 C15 C16 -171.5(8)
C19 C14 C15 C22 -176.0(9)
N2 C14 C15 C22 10.1(13)
C14 C15 C16 C17 -1.1(14)
C22 C15 C16 C17 177.2(10)
C15 C16 C17 C18 -1.8(14)
C15 C16 C17 C21 176.3(9)
C16 C17 C18 C19 3.5(14)
C21 C17 C18 C19 -174.6(9)
C15 C14 C19 C18 -0.8(14)
N2 C14 C19 C18 173.1(8)
C15 C14 C19 C20 179.0(9)
N2 C14 C19 C20 -7.1(14)
C17 C18 C19 C14 -2.3(14)
C17 C18 C19 C20 177.9(9)
C1 N3 C23 C24 0.4(13)
C25 N3 C23 C24 -178.7(10)
N3 C23 C24 N4 -0.8(13)
C1 N4 C24 C23 1.0(13)
C34 N4 C24 C23 -179.7(9)
C23 N3 C25 C26 -89.9(12)
C1 N3 C25 C26 91.1(12)
C23 N3 C25 C30 84.6(13)
C1 N3 C25 C30 -94.4(12)
N3 C25 C26 C27 173.6(8)
C30 C25 C26 C27 -0.8(13)
N3 C25 C26 C33 -5.5(14)
C30 C25 C26 C33 180.0(9)
C25 C26 C27 C28 -3.8(14)
C33 C26 C27 C28 175.4(9)
C26 C27 C28 C29 6.4(14)
C26 C27 C28 C32 -174.0(9)
C27 C28 C29 C30 -4.2(13)
C32 C28 C29 C30 176.2(9)
C28 C29 C30 C25 -0.4(13)
C28 C29 C30 C31 -178.4(9)
C26 C25 C30 C29 2.9(13)
N3 C25 C30 C29 -171.5(8)
C26 C25 C30 C31 -179.0(9)
N3 C25 C30 C31 6.6(13)
C24 N4 C34 C35 -87.8(11)
C1 N4 C34 C35 91.5(12)
C24 N4 C34 C39 90.2(12)
C1 N4 C34 C39 -90.6(11)
C39 C34 C35 C36 -0.5(13)
N4 C34 C35 C36 177.4(7)
C39 C34 C35 C42 -178.2(9)
N4 C34 C35 C42 -0.3(13)
C34 C35 C36 C37 -0.1(13)
C42 C35 C36 C37 177.6(9)
C35 C36 C37 C38 0.3(13)
C35 C36 C37 C41 -177.5(9)
C36 C37 C38 C39 -0.1(13)
C41 C37 C38 C39 177.8(8)
C37 C38 C39 C34 -0.4(12)
C37 C38 C39 C40 -178.5(8)
C35 C34 C39 C38 0.7(13)
N4 C34 C39 C38 -177.1(7)
C35 C34 C39 C40 178.8(8)
N4 C34 C39 C40 1.0(12)
